data_4061975
loop_
_publ_author_name
'Borowski, Andrzej F.'
'Sabo-Etienne, Sylviane'
'Donnadieu, Bruno'
'Chaudret, Bruno'

_publ_section_title
;
 Reactivity of the Bis(dihydrogen) Complex [RuH~2~(\h^2^-H~2~)~2~(PCy~3~)~2~]
 towards N-Heteroaromatic Compounds. Regioselective Hydrogenation
 of Acridine to 1,2,3,4,5,6,7,8-Octahydroacridine
;
_journal_coden_ASTM ORGND7
_journal_issue 8
_journal_name_full Organometallics
_journal_page_first 1630
_journal_page_last 1637
_journal_paper_doi 10.1021/om020995p
_journal_volume 22
_journal_year 2003
_chemical_formula_sum 'C6.5 H8.5 N0.5'
_chemical_formula_weight 93.64
_space_group_IT_number 14
_symmetry_cell_setting monoclinic
_symmetry_space_group_name_Hall '-P 2yn'
_symmetry_space_group_name_H-M 'P 1 21/n 1'
_cell_angle_alpha 90.00
_cell_angle_beta 116.71(3)
_cell_angle_gamma 90.00
_cell_formula_units_Z 4
_cell_length_a 9.252(2)
_cell_length_b 6.4870(10)
_cell_length_c 9.726(2)
_cell_measurement_temperature 180(2)
_cell_volume 521.44(18)
_diffrn_ambient_temperature 180(2)
_exptl_crystal_density_diffrn 1.193
_cod_depositor_comments
;
 Updated bibliographical information.

 Antanas Vaitkus,
 2019-09-11

 Removed the publication section title from the publication author list
 and added it as a separate data item.

 Antanas Vaitkus,
 2019-10-01
;
_cod_original_sg_symbol_H-M 'P 21/n'
_cod_original_formula_sum 'C6.50 H8.50 N0.50'
_cod_database_code 4061975

loop_
_symmetry_equiv_pos_as_xyz
'x, y, z'
'-x+1/2, y+1/2, -z+1/2'
'-x, -y, -z'
'x-1/2, -y-1/2, z-1/2'

loop_
_atom_site_label
_atom_site_type_symbol
_atom_site_fract_x
_atom_site_fract_y
_atom_site_fract_z
_atom_site_U_iso_or_equiv
_atom_site_adp_type
_atom_site_occupancy
_atom_site_symmetry_multiplicity
_atom_site_calc_flag
_atom_site_refinement_flags
_atom_site_disorder_assembly
_atom_site_disorder_group
C2 C 0.9926(2) -0.2092(3) 0.85678(17) 0.0489(5) Uani 1 1 d . . .
H2A H 0.9365 -0.2431 0.9198 0.059 Uiso 1 1 calc R . .
H2B H 1.0994 -0.1493 0.9255 0.059 Uiso 1 1 calc R . .
C3 C 0.89384(19) -0.0534(2) 0.73461(16) 0.0424(4) Uani 1 1 d . . .
H3A H 0.7793 -0.0980 0.6847 0.051 Uiso 1 1 calc R . .
H2B H 0.8992 0.0813 0.7845 0.051 Uiso 1 1 calc R . .
C4 C 0.95098(16) -0.02636(19) 0.61266(14) 0.0308(4) Uani 1 1 d . . .
C5 C 0.94802(15) 0.17135(18) 0.40733(15) 0.0302(4) Uani 1 1 d . . .
C6 C 0.88610(18) 0.3564(2) 0.30347(17) 0.0388(4) Uani 1 1 d . . .
H6A H 0.8884 0.4778 0.3660 0.047 Uiso 1 1 calc R . .
H6B H 0.7721 0.3317 0.2281 0.047 Uiso 1 1 calc R . .
C7 C 0.9841(2) 0.4036(2) 0.21726(18) 0.0463(5) Uani 1 1 d . . .
H7A H 0.9272 0.5085 0.1370 0.056 Uiso 1 1 calc R . .
H7B H 1.0909 0.4603 0.2895 0.056 Uiso 1 1 calc R . .
N1 N 0.90108(14) 0.14265(17) 0.51963(14) 0.0313(4) Uani 0.50 1 d P . .
C1 C 0.90108(14) 0.14265(17) 0.51963(14) 0.0313(4) Uani 0.50 1 d P . .
H1 H 0.833(4) 0.244(5) 0.542(4) 0.053(9) Uiso 0.50 1 d P . .

loop_
_atom_site_aniso_label
_atom_site_aniso_U_11
_atom_site_aniso_U_22
_atom_site_aniso_U_33
_atom_site_aniso_U_23
_atom_site_aniso_U_13
_atom_site_aniso_U_12
C2 0.0572(10) 0.0576(10) 0.0351(8) 0.0020(7) 0.0235(7) -0.0097(7)
C3 0.0470(9) 0.0463(9) 0.0411(8) -0.0034(6) 0.0261(7) -0.0010(6)
C4 0.0296(7) 0.0303(7) 0.0301(7) -0.0036(5) 0.0111(6) -0.0020(5)
C5 0.0274(7) 0.0278(7) 0.0319(7) -0.0019(5) 0.0102(6) -0.0025(5)
C6 0.0367(8) 0.0318(7) 0.0422(8) 0.0049(5) 0.0128(7) 0.0017(5)
C7 0.0472(9) 0.0424(8) 0.0442(8) 0.0115(6) 0.0161(7) -0.0041(6)
N1 0.0294(7) 0.0285(7) 0.0349(7) -0.0032(4) 0.0136(5) 0.0003(4)
C1 0.0294(7) 0.0285(7) 0.0349(7) -0.0032(4) 0.0136(5) 0.0003(4)

loop_
_geom_bond_atom_site_label_1
_geom_bond_atom_site_label_2
_geom_bond_distance
_geom_bond_site_symmetry_2
_geom_bond_publ_flag
C2 C3 1.514(2) . ?
C2 C7 1.515(2) 3_756 ?
C2 H2A 0.9900 . ?
C2 H2B 0.9900 . ?
C3 C4 1.5102(18) . ?
C3 H3A 0.9900 . ?
C3 H2B 0.9900 . ?
C4 N1 1.3632(18) . ?
C4 C5 1.3996(19) 3_756 ?
C5 N1 1.3575(18) . ?
C5 C4 1.3996(19) 3_756 ?
C5 C6 1.5062(17) . ?
C6 C7 1.518(2) . ?
C6 H6A 0.9900 . ?
C6 H6B 0.9900 . ?
C7 C2 1.515(2) 3_756 ?
C7 H7A 0.9900 . ?
C7 H7B 0.9900 . ?
C1 H1 1.00(4) . ?
